data_4507446
loop_
_publ_author_name
'Zhan, Chao'
'Zou, Chao'
'Kong, Guo-Qiang'
'Wu, Chuan-De'

_publ_section_title
;
 Four Honeycomb Metal--Organic Frameworks with a Flexible Tripodal
 Polyaromatic Acid
;
_journal_issue 4
_journal_name_full 'Crystal Growth &amp; Design'
_journal_page_first 1429
_journal_paper_doi 10.1021/cg301161c
_journal_volume 13
_journal_year 2013
_chemical_formula_sum 'C33 H33 Cl Mn2 O12'
_chemical_formula_weight 766.92
_chemical_name_systematic
; 
 ? 
;
_space_group_IT_number 14
_symmetry_cell_setting monoclinic
_symmetry_space_group_name_Hall '-P 2ybc'
_symmetry_space_group_name_H-M 'P 1 21/c 1'
_atom_sites_solution_hydrogens geom
_atom_sites_solution_primary direct
_atom_sites_solution_secondary difmap
_audit_creation_method SHELXL-97
_cell_angle_alpha 90.00
_cell_angle_beta 91.812(7)
_cell_angle_gamma 90.00
_cell_formula_units_Z 4
_cell_length_a 8.7530(6)
_cell_length_b 35.440(3)
_cell_length_c 17.9595(10)
_cell_measurement_reflns_used 15750
_cell_measurement_temperature 293(2)
_cell_measurement_theta_max 58.92
_cell_measurement_theta_min 4.48
_cell_volume 5568.4(7)
_computing_structure_refinement 'SHELXL-97 (Sheldrick, 1997)'
_computing_structure_solution 'SHELXS-97 (Sheldrick, 1990)'
_diffrn_ambient_temperature 293(2)
_diffrn_measured_fraction_theta_full 0.986
_diffrn_measured_fraction_theta_max 0.986
_diffrn_radiation_monochromator graphite
_diffrn_radiation_source 'fine-focus sealed tube'
_diffrn_radiation_type CuK\a
_diffrn_radiation_wavelength 1.54178
_diffrn_reflns_av_R_equivalents 0.0367
_diffrn_reflns_av_sigmaI/netI 0.0568
_diffrn_reflns_limit_h_max 6
_diffrn_reflns_limit_h_min -9
_diffrn_reflns_limit_k_max 21
_diffrn_reflns_limit_k_min -39
_diffrn_reflns_limit_l_max 17
_diffrn_reflns_limit_l_min -19
_diffrn_reflns_number 15750
_diffrn_reflns_theta_full 58.92
_diffrn_reflns_theta_max 58.92
_diffrn_reflns_theta_min 4.48
_exptl_absorpt_coefficient_mu 4.459
_exptl_absorpt_correction_T_max 0.800
_exptl_absorpt_correction_T_min 0.524
_exptl_absorpt_correction_type empirical
_exptl_absorpt_process_details CrysAlisPro
_exptl_crystal_colour 'light brown'
_exptl_crystal_density_diffrn 0.915
_exptl_crystal_density_method 'not measured'
_exptl_crystal_description block
_exptl_crystal_F_000 1576
_exptl_crystal_size_max 0.18
_exptl_crystal_size_mid 0.13
_exptl_crystal_size_min 0.05
_platon_squeeze_details
;
;
_refine_diff_density_max 0.935
_refine_diff_density_min -0.414
_refine_diff_density_rms 0.057
_refine_ls_extinction_method none
_refine_ls_goodness_of_fit_ref 1.055
_refine_ls_hydrogen_treatment constr
_refine_ls_matrix_type full
_refine_ls_number_parameters 433
_refine_ls_number_reflns 7878
_refine_ls_number_restraints 2
_refine_ls_restrained_S_all 1.055
_refine_ls_R_factor_all 0.1242
_refine_ls_R_factor_gt 0.0933
_refine_ls_shift/su_max 0.000
_refine_ls_shift/su_mean 0.000
_refine_ls_structure_factor_coef Fsqd
_refine_ls_weighting_details 'calc w=1/[\s^2^(Fo^2^)+(0.0565P)^2^+6.5110P] where P=(Fo^2^+2Fc^2^)/3'
_refine_ls_weighting_scheme calc
_refine_ls_wR_factor_gt 0.2033
_refine_ls_wR_factor_ref 0.2214
_reflns_number_gt 4399
_reflns_number_total 7878
_reflns_threshold_expression >2sigma(I)
_cod_data_source_file cg301161c_si_002.cif
_cod_data_source_block New1
_cod_original_sg_symbol_H-M P2(1)/c
_cod_database_code 4507446

loop_
_symmetry_equiv_pos_as_xyz
'x, y, z'
'-x, y+1/2, -z+1/2'
'-x, -y, -z'
'x, -y-1/2, z-1/2'

loop_
_atom_site_label
_atom_site_type_symbol
_atom_site_fract_x
_atom_site_fract_y
_atom_site_fract_z
_atom_site_U_iso_or_equiv
_atom_site_adp_type
_atom_site_occupancy
_atom_site_symmetry_multiplicity
_atom_site_calc_flag
_atom_site_refinement_flags
Mn1 Mn 0.44524(12) 0.31688(3) 0.92038(5) 0.0861(3) Uani 1 1 d .
Mn2 Mn 0.08282(18) 0.31510(6) 1.01682(7) 0.1595(8) Uani 1 1 d D
Cl1 Cl 0.6583(3) 0.31053(14) 0.84479(16) 0.2250(19) Uani 1 1 d .
O1 O -0.1496(5) 0.43757(13) 0.6346(2) 0.0983(13) Uani 1 1 d .
O2 O -0.2631(5) 0.59209(12) 0.4852(2) 0.0968(12) Uani 1 1 d .
O3 O -0.4490(5) 0.43559(13) 0.3182(2) 0.1013(13) Uani 1 1 d .
O4 O 0.3007(8) 0.34725(16) 0.8551(3) 0.1240(18) Uani 1 1 d .
O5 O 0.0788(7) 0.34483(17) 0.9147(3) 0.139(2) Uani 1 1 d .
O6 O -0.1844(11) 0.7680(2) 0.5199(5) 0.184(4) Uani 1 1 d .
O7 O -0.4089(11) 0.76070(17) 0.5625(4) 0.168(3) Uani 1 1 d .
O8 O -0.683(2) 0.3350(3) 0.0486(8) 0.347(14) Uani 1 1 d .
O9 O -0.4556(18) 0.3503(3) 0.0100(6) 0.236(5) Uani 1 1 d .
O10 O 0.0992(11) 0.2895(4) 1.1424(4) 0.312(7) Uani 1 1 d D
O11 O -0.1314(8) 0.3013(5) 1.0008(8) 0.564(16) Uani 1 1 d .
O12 O 0.0133(19) 0.3738(5) 1.0675(7) 0.367(8) Uani 1 1 d .
C1 C -0.1757(6) 0.47317(16) 0.5219(3) 0.0737(14) Uani 1 1 d .
C2 C -0.2322(6) 0.50915(16) 0.5389(3) 0.0713(14) Uani 1 1 d .
C3 C -0.3252(6) 0.52757(16) 0.4851(3) 0.0730(14) Uani 1 1 d .
C4 C -0.3570(6) 0.51193(17) 0.4160(3) 0.0753(14) Uani 1 1 d .
C5 C -0.2986(6) 0.47579(18) 0.3994(3) 0.0778(15) Uani 1 1 d .
C6 C -0.2144(6) 0.45580(16) 0.4542(3) 0.0753(14) Uani 1 1 d .
C7 C -0.0670(6) 0.45417(18) 0.5761(3) 0.0834(16) Uani 1 1 d .
H7A H -0.0099 0.4348 0.5506 0.100 Uiso 1 1 calc R
H7B H 0.0052 0.4725 0.5965 0.100 Uiso 1 1 calc R
C8 C -0.1909(8) 0.5277(2) 0.6120(3) 0.0974(19) Uani 1 1 d .
H8A H -0.1270 0.5110 0.6415 0.146 Uiso 1 1 calc R
H8B H -0.2823 0.5331 0.6381 0.146 Uiso 1 1 calc R
H8C H -0.1368 0.5507 0.6031 0.146 Uiso 1 1 calc R
C9 C -0.3843(7) 0.56692(16) 0.5017(3) 0.0819(15) Uani 1 1 d .
H9A H -0.4745 0.5725 0.4709 0.098 Uiso 1 1 calc R
H9B H -0.4104 0.5690 0.5536 0.098 Uiso 1 1 calc R
C10 C -0.4519(8) 0.53250(19) 0.3565(3) 0.0983(19) Uani 1 1 d .
H10A H -0.4623 0.5169 0.3129 0.148 Uiso 1 1 calc R
H10B H -0.4022 0.5557 0.3439 0.148 Uiso 1 1 calc R
H10C H -0.5513 0.5379 0.3750 0.148 Uiso 1 1 calc R
C11 C -0.3167(7) 0.45870(18) 0.3228(3) 0.0881(17) Uani 1 1 d .
H11A H -0.3253 0.4786 0.2859 0.106 Uiso 1 1 calc R
H11B H -0.2272 0.4437 0.3123 0.106 Uiso 1 1 calc R
C12 C -0.1710(8) 0.41487(19) 0.4414(4) 0.105(2) Uani 1 1 d .
H12A H -0.1151 0.4055 0.4843 0.157 Uiso 1 1 calc R
H12B H -0.1084 0.4132 0.3985 0.157 Uiso 1 1 calc R
H12C H -0.2619 0.4001 0.4331 0.157 Uiso 1 1 calc R
C13 C -0.0680(7) 0.41892(19) 0.6880(3) 0.0881(17) Uani 1 1 d .
C14 C 0.0873(8) 0.41169(19) 0.6876(3) 0.0931(18) Uani 1 1 d .
H14A H 0.1446 0.4205 0.6485 0.112 Uiso 1 1 calc R
C15 C 0.1579(8) 0.3916(2) 0.7445(4) 0.0989(19) Uani 1 1 d .
H15A H 0.2625 0.3872 0.7429 0.119 Uiso 1 1 calc R
C16 C 0.0796(9) 0.3778(2) 0.8033(3) 0.0959(19) Uani 1 1 d .
C17 C -0.0764(10) 0.3851(2) 0.8035(4) 0.121(3) Uani 1 1 d .
H17A H -0.1328 0.3764 0.8431 0.146 Uiso 1 1 calc R
C18 C -0.1489(8) 0.4046(2) 0.7477(4) 0.116(2) Uani 1 1 d .
H18A H -0.2538 0.4085 0.7493 0.139 Uiso 1 1 calc R
C19 C 0.1580(13) 0.3548(2) 0.8613(4) 0.111(2) Uani 1 1 d .
C20 C -0.2784(8) 0.62970(19) 0.5002(3) 0.0869(16) Uani 1 1 d .
C21 C -0.3992(8) 0.64462(19) 0.5349(4) 0.102(2) Uani 1 1 d .
H21A H -0.4776 0.6290 0.5504 0.123 Uiso 1 1 calc R
C22 C -0.4059(9) 0.6827(2) 0.5471(4) 0.109(2) Uani 1 1 d .
H22A H -0.4905 0.6928 0.5702 0.130 Uiso 1 1 calc R
C23 C -0.2909(11) 0.70662(19) 0.5262(4) 0.106(2) Uani 1 1 d .
C24 C -0.1649(10) 0.6901(2) 0.4934(5) 0.114(2) Uani 1 1 d .
H24A H -0.0823 0.7049 0.4805 0.137 Uiso 1 1 calc R
C25 C -0.1624(9) 0.6523(2) 0.4801(4) 0.106(2) Uani 1 1 d .
H25A H -0.0792 0.6418 0.4568 0.127 Uiso 1 1 calc R
C26 C -0.2946(17) 0.7475(3) 0.5372(6) 0.134(4) Uani 1 1 d .
C27 C -0.4756(9) 0.4159(2) 0.2531(4) 0.103(2) Uani 1 1 d .
C28 C -0.3808(10) 0.4177(3) 0.1921(4) 0.132(3) Uani 1 1 d .
H28A H -0.2950 0.4331 0.1926 0.158 Uiso 1 1 calc R
C29 C -0.4192(15) 0.3956(3) 0.1308(5) 0.165(4) Uani 1 1 d .
H29A H -0.3553 0.3961 0.0904 0.197 Uiso 1 1 calc R
C30 C -0.544(2) 0.3735(3) 0.1264(6) 0.178(6) Uani 1 1 d D
C31 C -0.6344(14) 0.3736(3) 0.1868(7) 0.159(4) Uani 1 1 d .
H31A H -0.7228 0.3591 0.1849 0.190 Uiso 1 1 calc R
C32 C -0.6023(10) 0.3937(2) 0.2490(4) 0.122(3) Uani 1 1 d .
H32A H -0.6667 0.3924 0.2891 0.146 Uiso 1 1 calc R
C33 C -0.575(2) 0.3507(4) 0.0565(8) 0.195(7) Uani 1 1 d D

loop_
_atom_site_aniso_label
_atom_site_aniso_U_11
_atom_site_aniso_U_22
_atom_site_aniso_U_33
_atom_site_aniso_U_23
_atom_site_aniso_U_13
_atom_site_aniso_U_12
Mn1 0.1062(7) 0.0775(6) 0.0739(6) 0.0023(5) -0.0082(5) -0.0034(5)
Mn2 0.1502(12) 0.2289(18) 0.1014(9) 0.0721(10) 0.0346(8) 0.0839(12)
Cl1 0.1220(18) 0.407(6) 0.147(2) 0.106(3) 0.0259(15) 0.011(2)
O1 0.088(3) 0.116(3) 0.091(3) 0.038(3) 0.000(2) 0.009(2)
O2 0.105(3) 0.065(3) 0.121(3) 0.002(2) 0.023(2) 0.003(2)
O3 0.101(3) 0.112(3) 0.091(3) -0.022(3) -0.001(2) -0.025(3)
O4 0.139(4) 0.136(5) 0.097(3) 0.020(3) -0.005(3) 0.035(4)
O5 0.160(5) 0.155(5) 0.101(3) 0.053(3) -0.011(3) 0.027(4)
O6 0.240(9) 0.079(4) 0.227(8) -0.003(5) -0.088(7) -0.009(5)
O7 0.255(9) 0.083(4) 0.162(6) -0.028(4) -0.050(6) 0.044(5)
O8 0.60(3) 0.130(7) 0.291(14) -0.008(7) -0.33(2) -0.022(10)
O9 0.385(16) 0.152(7) 0.164(7) -0.061(6) -0.112(9) 0.008(9)
O10 0.173(7) 0.55(2) 0.214(9) -0.060(11) 0.032(6) 0.115(11)
O11 0.083(4) 0.99(3) 0.61(2) 0.68(2) -0.002(7) 0.004(9)
O12 0.411(18) 0.429(19) 0.268(12) 0.032(12) 0.111(12) 0.202(16)
C1 0.073(3) 0.074(4) 0.074(3) 0.012(3) -0.002(3) -0.004(3)
C2 0.083(3) 0.063(3) 0.068(3) 0.000(3) 0.000(3) -0.004(3)
C3 0.078(3) 0.068(3) 0.074(3) 0.005(3) 0.003(3) -0.002(3)
C4 0.075(3) 0.076(4) 0.074(3) 0.004(3) -0.003(3) -0.007(3)
C5 0.084(4) 0.086(4) 0.064(3) -0.001(3) 0.001(3) -0.014(3)
C6 0.082(4) 0.066(3) 0.078(3) -0.006(3) 0.001(3) 0.000(3)
C7 0.078(3) 0.085(4) 0.087(4) 0.015(3) 0.005(3) -0.005(3)
C8 0.107(5) 0.106(5) 0.078(4) -0.016(4) -0.004(3) 0.000(4)
C9 0.089(4) 0.064(4) 0.094(4) 0.006(3) 0.017(3) -0.007(3)
C10 0.105(5) 0.094(5) 0.095(4) 0.010(4) -0.017(4) 0.001(4)
C11 0.102(4) 0.083(4) 0.080(4) -0.017(3) 0.000(3) -0.008(4)
C12 0.108(5) 0.081(4) 0.125(5) -0.010(4) 0.004(4) 0.004(4)
C13 0.086(4) 0.095(5) 0.082(4) 0.019(3) 0.002(3) 0.009(4)
C14 0.099(5) 0.101(5) 0.079(4) 0.024(3) 0.001(3) 0.007(4)
C15 0.100(4) 0.107(5) 0.089(4) 0.011(4) -0.005(4) 0.020(4)
C16 0.116(5) 0.098(5) 0.072(4) 0.019(3) -0.006(4) 0.024(4)
C17 0.131(6) 0.141(7) 0.092(5) 0.048(5) 0.009(4) 0.012(5)
C18 0.094(4) 0.140(7) 0.115(5) 0.050(5) 0.011(4) 0.017(4)
C19 0.172(8) 0.088(5) 0.072(4) 0.009(4) -0.005(5) -0.008(5)
C20 0.090(4) 0.077(4) 0.094(4) -0.006(3) 0.007(3) 0.006(4)
C21 0.108(5) 0.068(4) 0.132(5) -0.002(4) 0.013(4) 0.008(4)
C22 0.121(6) 0.078(5) 0.127(6) -0.003(4) 0.013(4) 0.015(5)
C23 0.158(7) 0.063(4) 0.094(4) -0.011(4) -0.035(5) 0.013(5)
C24 0.125(6) 0.080(5) 0.135(6) 0.021(4) -0.028(5) -0.007(5)
C25 0.109(5) 0.072(4) 0.137(6) 0.009(4) 0.003(4) -0.005(4)
C26 0.203(11) 0.079(6) 0.116(6) -0.005(5) -0.070(7) 0.041(7)
C27 0.120(5) 0.092(5) 0.096(5) -0.031(4) -0.023(4) -0.005(4)
C28 0.143(7) 0.170(8) 0.082(4) -0.041(5) -0.005(4) -0.012(6)
C29 0.223(11) 0.167(10) 0.101(6) -0.053(7) -0.030(7) 0.051(9)
C30 0.281(16) 0.137(8) 0.108(7) -0.057(7) -0.107(9) 0.030(9)
C31 0.203(10) 0.123(7) 0.145(8) -0.011(7) -0.079(8) -0.039(7)
C32 0.142(6) 0.105(6) 0.116(5) -0.024(5) -0.026(5) -0.033(5)
C33 0.267(19) 0.128(12) 0.188(15) 0.030(11) -0.039(13) 0.061(12)

loop_
_atom_type_symbol
_atom_type_description
_atom_type_scat_dispersion_real
_atom_type_scat_dispersion_imag
_atom_type_scat_source
C C 0.0181 0.0091 'International Tables Vol C Tables 4.2.6.8 and 6.1.1.4'
H H 0.0000 0.0000 'International Tables Vol C Tables 4.2.6.8 and 6.1.1.4'
Cl Cl 0.3639 0.7018 'International Tables Vol C Tables 4.2.6.8 and 6.1.1.4'
O O 0.0492 0.0322 'International Tables Vol C Tables 4.2.6.8 and 6.1.1.4'
Mn Mn -0.5299 2.8052 'International Tables Vol C Tables 4.2.6.8 and 6.1.1.4'

loop_
_geom_angle_atom_site_label_1
_geom_angle_atom_site_label_2
_geom_angle_atom_site_label_3
_geom_angle
_geom_angle_site_symmetry_1
_geom_angle_site_symmetry_3
O4 Mn1 O7 120.8(3) . 2_546
O4 Mn1 O9 111.8(3) . 1_656
O7 Mn1 O9 119.0(3) 2_546 1_656
O4 Mn1 Cl1 102.13(19) . .
O7 Mn1 Cl1 97.1(3) 2_546 .
O9 Mn1 Cl1 100.1(5) 1_656 .
O11 Mn2 O6 100.1(7) . 2_546
O11 Mn2 O5 90.4(3) . .
O6 Mn2 O5 97.1(3) 2_546 .
O11 Mn2 O8 172.3(8) . 1_656
O6 Mn2 O8 86.2(5) 2_546 1_656
O5 Mn2 O8 93.1(4) . 1_656
O11 Mn2 O12 91.2(8) . .
O6 Mn2 O12 168.6(5) 2_546 .
O5 Mn2 O12 84.1(4) . .
O8 Mn2 O12 82.4(6) 1_656 .
O11 Mn2 O10 94.1(4) . .
O6 Mn2 O10 88.9(4) 2_546 .
O5 Mn2 O10 171.7(4) . .
O8 Mn2 O10 81.6(5) 1_656 .
O12 Mn2 O10 88.8(5) . .
C13 O1 C7 117.2(5) . .
C20 O2 C9 119.4(5) . .
C27 O3 C11 117.3(5) . .
C19 O4 Mn1 131.0(5) . .
C19 O5 Mn2 144.2(6) . .
C26 O6 Mn2 155.9(8) . 2_556
C26 O7 Mn1 124.7(8) . 2_556
C33 O8 Mn2 166.4(12) . 1_454
C33 O9 Mn1 99.4(9) . 1_454
C6 C1 C2 120.9(5) . .
C6 C1 C7 120.0(5) . .
C2 C1 C7 119.1(5) . .
C3 C2 C1 118.2(5) . .
C3 C2 C8 121.1(5) . .
C1 C2 C8 120.7(5) . .
C4 C3 C2 121.9(5) . .
C4 C3 C9 119.0(5) . .
C2 C3 C9 119.0(5) . .
C3 C4 C5 119.3(5) . .
C3 C4 C10 122.0(5) . .
C5 C4 C10 118.7(5) . .
C6 C5 C4 119.7(5) . .
C6 C5 C11 118.4(6) . .
C4 C5 C11 121.9(5) . .
C1 C6 C5 119.7(5) . .
C1 C6 C12 119.9(5) . .
C5 C6 C12 120.3(5) . .
O1 C7 C1 109.8(4) . .
O2 C9 C3 105.9(5) . .
O3 C11 C5 110.3(5) . .
O1 C13 C14 125.8(6) . .
O1 C13 C18 116.9(6) . .
C14 C13 C18 117.2(6) . .
C15 C14 C13 120.7(6) . .
C16 C15 C14 122.3(6) . .
C15 C16 C17 116.8(6) . .
C15 C16 C19 120.7(7) . .
C17 C16 C19 122.4(7) . .
C18 C17 C16 122.0(7) . .
C17 C18 C13 120.9(7) . .
O5 C19 O4 124.8(7) . .
O5 C19 C16 116.2(9) . .
O4 C19 C16 119.0(8) . .
C21 C20 C25 119.8(7) . .
C21 C20 O2 123.7(6) . .
C25 C20 O2 116.5(6) . .
C20 C21 C22 119.8(7) . .
C21 C22 C23 121.8(7) . .
C22 C23 C24 116.8(7) . .
C22 C23 C26 123.6(10) . .
C24 C23 C26 119.6(10) . .
C25 C24 C23 120.3(8) . .
C20 C25 C24 121.4(8) . .
O7 C26 O6 121.5(10) . .
O7 C26 C23 117.1(13) . .
O6 C26 C23 121.3(13) . .
C32 C27 O3 117.0(7) . .
C32 C27 C28 119.1(7) . .
O3 C27 C28 123.8(7) . .
C27 C28 C29 117.7(9) . .
C30 C29 C28 123.6(11) . .
C29 C30 C31 116.4(8) . .
C29 C30 C33 119.3(17) . .
C31 C30 C33 124.3(16) . .
C30 C31 C32 123.3(10) . .
C31 C32 C27 120.0(9) . .
O8 C33 O9 126.2(15) . .
O8 C33 C30 121(2) . .
O9 C33 C30 112.8(16) . .

loop_
_geom_bond_atom_site_label_1
_geom_bond_atom_site_label_2
_geom_bond_distance
_geom_bond_site_symmetry_2
Mn1 O4 2.010(5) .
Mn1 O7 2.041(6) 2_546
Mn1 O9 2.159(7) 1_656
Mn1 Cl1 2.352(3) .
Mn2 O11 1.951(10) .
Mn2 O6 2.011(9) 2_546
Mn2 O5 2.114(5) .
Mn2 O8 2.227(15) 1_656
Mn2 O12 2.360(14) .
Mn2 O10 2.430(8) .
O1 C13 1.349(7) .
O1 C7 1.423(6) .
O2 C20 1.367(7) .
O2 C9 1.425(7) .
O3 C27 1.376(7) .
O3 C11 1.419(7) .
O4 C19 1.286(10) .
O5 C19 1.252(9) .
O6 C26 1.254(14) .
O6 Mn2 2.011(9) 2_556
O7 C26 1.206(13) .
O7 Mn1 2.041(6) 2_556
O8 C33 1.10(2) .
O8 Mn2 2.227(15) 1_454
O9 C33 1.361(19) .
O9 Mn1 2.159(7) 1_454
C1 C6 1.395(7) .
C1 C2 1.405(8) .
C1 C7 1.499(7) .
C2 C3 1.405(7) .
C2 C8 1.502(7) .
C3 C4 1.380(7) .
C3 C9 1.520(8) .
C4 C5 1.414(8) .
C4 C10 1.520(8) .
C5 C6 1.402(8) .
C5 C11 1.507(7) .
C6 C12 1.519(8) .
C13 C14 1.384(8) .
C13 C18 1.400(9) .
C14 C15 1.376(8) .
C15 C16 1.367(9) .
C16 C17 1.390(10) .
C16 C19 1.475(10) .
C17 C18 1.358(9) .
C20 C21 1.351(9) .
C20 C25 1.351(9) .
C21 C22 1.371(9) .
C22 C23 1.376(11) .
C23 C24 1.396(11) .
C23 C26 1.464(11) .
C24 C25 1.360(10) .
C27 C32 1.360(10) .
C27 C28 1.396(10) .
C28 C29 1.383(12) .
C29 C30 1.340(17) .
C30 C31 1.365(17) .
C30 C33 1.513(9) .
C31 C32 1.347(12) .

loop_
_platon_squeeze_void_nr
_platon_squeeze_void_average_x
_platon_squeeze_void_average_y
_platon_squeeze_void_average_z
_platon_squeeze_void_volume
_platon_squeeze_void_count_electrons
_platon_squeeze_void_content
1 -0.011 -0.087 0.414 2778 633 ' '
